data_1551650
loop_
_publ_author_name
'HAO, Yongjing'
'XIE, Juan'
'MENG, Xiaocai'
'GAO, Xiaorui'

_publ_section_title
;
 Crystal Structure of 1,3-Di(quinolin-3-yl)urea
;
_journal_issue 0
_journal_name_full 'X-ray Structure Analysis Online'
_journal_page_first 27
_journal_paper_doi 10.2116/xraystruct.30.27
_journal_volume 30
_journal_year 2014
_chemical_formula_sum 'C19 H14 N4 O'
_chemical_formula_weight 314.34
_space_group_IT_number 60
_space_group_name_Hall '-P 2n 2ab'
_space_group_name_H-M_alt 'P b c n'
_symmetry_cell_setting orthorhombic
_symmetry_space_group_name_Hall '-P 2n 2ab'
_symmetry_space_group_name_H-M 'P b c n'
_atom_sites_solution_hydrogens geom
_atom_sites_solution_primary direct
_atom_sites_solution_secondary difmap
_audit_creation_method SHELXL-97
_cell_angle_alpha 90.00
_cell_angle_beta 90.00
_cell_angle_gamma 90.00
_cell_formula_units_Z 4
_cell_length_a 7.9513(8)
_cell_length_b 23.364(2)
_cell_length_c 8.3103(8)
_cell_measurement_temperature 293(2)
_cell_volume 1543.8(3)
_computing_cell_refinement 'Bruker SMART'
_computing_data_collection 'Bruker SMART APEX II'
_computing_data_reduction 'Bruker SAINT'
_computing_structure_refinement 'SHELXL-97 (Sheldrick, 1997)'
_computing_structure_solution 'SHELXS-97 (Sheldrick, 1990)'
_diffrn_ambient_temperature 293(2)
_diffrn_measured_fraction_theta_full 0.994
_diffrn_measured_fraction_theta_max 0.994
_diffrn_measurement_device_type 'Bruker APEX II area detector'
_diffrn_measurement_method '\w scans'
_diffrn_radiation_monochromator graphite
_diffrn_radiation_source 'fine-focus sealed tube'
_diffrn_radiation_type MoK\a
_diffrn_radiation_wavelength 0.71073
_diffrn_reflns_av_R_equivalents 0.0531
_diffrn_reflns_av_sigmaI/netI 0.0421
_diffrn_reflns_limit_h_max 10
_diffrn_reflns_limit_h_min -6
_diffrn_reflns_limit_k_max 26
_diffrn_reflns_limit_k_min -31
_diffrn_reflns_limit_l_max 10
_diffrn_reflns_limit_l_min -10
_diffrn_reflns_number 9072
_diffrn_reflns_theta_full 28.22
_diffrn_reflns_theta_max 28.22
_diffrn_reflns_theta_min 1.74
_exptl_absorpt_coefficient_mu 0.088
_exptl_absorpt_correction_T_max 0.9827
_exptl_absorpt_correction_T_min 0.9742
_exptl_absorpt_correction_type multi-scan
_exptl_absorpt_process_details SADABS
_exptl_crystal_colour yellow
_exptl_crystal_density_diffrn 1.352
_exptl_crystal_density_method 'not measured'
_exptl_crystal_description BLOCK
_exptl_crystal_F_000 656
_exptl_crystal_size_max 0.30
_exptl_crystal_size_mid 0.25
_exptl_crystal_size_min 0.20
_refine_diff_density_max 0.212
_refine_diff_density_min -0.198
_refine_diff_density_rms 0.038
_refine_ls_extinction_coef 0.016(3)
_refine_ls_extinction_expression Fc^*^=kFc[1+0.001xFc^2^\l^3^/sin(2\q)]^-1/4^
_refine_ls_extinction_method SHELXL
_refine_ls_goodness_of_fit_ref 0.921
_refine_ls_hydrogen_treatment constr
_refine_ls_matrix_type full
_refine_ls_number_parameters 111
_refine_ls_number_reflns 1902
_refine_ls_number_restraints 0
_refine_ls_restrained_S_all 0.921
_refine_ls_R_factor_all 0.0813
_refine_ls_R_factor_gt 0.0439
_refine_ls_shift/su_max 0.005
_refine_ls_shift/su_mean 0.001
_refine_ls_structure_factor_coef Fsqd
_refine_ls_weighting_details 'calc w=1/[\s^2^(Fo^2^)+(0.1000P)^2^+0.0000P] where P=(Fo^2^+2Fc^2^)/3'
_refine_ls_weighting_scheme calc
_refine_ls_wR_factor_gt 0.1234
_refine_ls_wR_factor_ref 0.1499
_reflns_number_gt 1222
_reflns_number_total 1902
_reflns_threshold_expression >2sigma(I)
_cod_data_source_file 30_27_1.txt
_cod_data_source_block 1
_cod_depositor_comments
;
The following automatic conversions were performed:
data name '_atom_site_symetry_multiplicity' replaced with
'_atom_site_symmetry_multiplicity' as specified in the replacement
file
'/home/andrius/struct/COD-crude-data/automatic-downloads/current/J-STAGE/lib/lists/replacement-tags.lst'.

Automatic conversion script
Id: cif_correct_tags 5642 2017-10-24 12:04:52Z antanas 

The following automatic conversions were performed:

'_exptl_absorpt_correction_type' value 'Multi-scan' changed to
'multi-scan' according to
/home/andrius/struct/COD-crude-data/automatic-downloads/current/J-STAGE/lib/dictionaries/cif_core.dic
dictionary named 'cif_core.dic' version 2.4.2 from 2011-04-26.

'_refine_ls_hydrogen_treatment' value 'CONSTR' changed to 'constr'
according to
/home/andrius/struct/COD-crude-data/automatic-downloads/current/J-STAGE/lib/dictionaries/cif_core.dic
dictionary named 'cif_core.dic' version 2.4.2 from 2011-04-26.

Automatic conversion script
Id: cif_fix_values 6524 2018-11-02 12:15:13Z antanas 
;
_cod_original_cell_volume 1543.9(3)
_cod_original_sg_symbol_H-M Pbcn
_cod_database_code 1551650

loop_
_symmetry_equiv_pos_as_xyz
'x, y, z'
'-x+1/2, -y+1/2, z+1/2'
'-x, y, -z+1/2'
'x+1/2, -y+1/2, -z'
'-x, -y, -z'
'x-1/2, y-1/2, -z-1/2'
'x, -y, z-1/2'
'-x-1/2, y-1/2, z'

loop_
_atom_site_label
_atom_site_type_symbol
_atom_site_fract_x
_atom_site_fract_y
_atom_site_fract_z
_atom_site_U_iso_or_equiv
_atom_site_adp_type
_atom_site_occupancy
_atom_site_symmetry_multiplicity
_atom_site_calc_flag
_atom_site_refinement_flags
N2 N 0.07190(17) 0.31213(5) 0.36844(15) 0.0385(4) Uani 1 1 d .
H2B H 0.0731 0.2758 0.3525 0.046 Uiso 1 1 calc R
N1 N 0.29423(18) 0.29992(6) 0.74905(17) 0.0420(4) Uani 1 1 d .
C9 C 0.2167(2) 0.39983(6) 0.71684(18) 0.0341(4) Uani 1 1 d .
C10 C 0.0000 0.34560(9) 0.2500 0.0348(5) Uani 1 2 d S
C4 C 0.2218(2) 0.45607(7) 0.7817(2) 0.0424(5) Uani 1 1 d .
H4A H 0.1712 0.4860 0.7262 0.051 Uiso 1 1 calc R
C8 C 0.2932(2) 0.35505(7) 0.80545(19) 0.0353(4) Uani 1 1 d .
C3 C 0.1396(2) 0.38704(7) 0.56832(18) 0.0355(4) Uani 1 1 d .
H3A H 0.0870 0.4157 0.5092 0.043 Uiso 1 1 calc R
C7 C 0.3709(2) 0.36717(8) 0.9541(2) 0.0464(5) Uani 1 1 d .
H7A H 0.4202 0.3378 1.0132 0.056 Uiso 1 1 calc R
C2 C 0.1429(2) 0.33192(6) 0.51192(18) 0.0336(4) Uani 1 1 d .
C1 C 0.2232(2) 0.29002(7) 0.6095(2) 0.0402(4) Uani 1 1 d .
H1A H 0.2254 0.2526 0.5712 0.048 Uiso 1 1 calc R
C6 C 0.3739(2) 0.42195(8) 1.0114(2) 0.0522(5) Uani 1 1 d .
H6A H 0.4254 0.4297 1.1094 0.063 Uiso 1 1 calc R
C5 C 0.3000(3) 0.46639(8) 0.9237(2) 0.0502(5) Uani 1 1 d .
H5A H 0.3046 0.5036 0.9633 0.060 Uiso 1 1 calc R
O1 O 0.0000 0.39747(7) 0.2500 0.0499(5) Uani 1 2 d S

loop_
_atom_site_aniso_label
_atom_site_aniso_U_11
_atom_site_aniso_U_22
_atom_site_aniso_U_33
_atom_site_aniso_U_23
_atom_site_aniso_U_13
_atom_site_aniso_U_12
N2 0.0544(9) 0.0273(6) 0.0336(8) -0.0034(5) -0.0091(7) 0.0031(6)
N1 0.0519(10) 0.0348(8) 0.0391(8) 0.0024(6) -0.0090(7) 0.0004(7)
C9 0.0380(9) 0.0325(8) 0.0318(8) -0.0016(6) 0.0040(7) -0.0033(7)
C10 0.0421(13) 0.0316(12) 0.0307(11) 0.000 0.0003(10) 0.000
C4 0.0545(11) 0.0366(9) 0.0362(9) -0.0037(7) 0.0060(8) -0.0018(8)
C8 0.0376(9) 0.0367(8) 0.0317(8) 0.0006(6) 0.0012(7) -0.0037(7)
C3 0.0412(9) 0.0311(8) 0.0341(8) 0.0000(6) -0.0015(7) 0.0030(7)
C7 0.0514(11) 0.0511(11) 0.0367(10) 0.0027(8) -0.0069(8) -0.0031(9)
C2 0.0373(9) 0.0340(8) 0.0296(8) -0.0003(6) -0.0005(7) 0.0009(7)
C1 0.0497(11) 0.0301(8) 0.0409(9) -0.0012(6) -0.0070(8) 0.0013(7)
C6 0.0599(13) 0.0609(12) 0.0359(9) -0.0092(8) -0.0072(9) -0.0111(10)
C5 0.0660(14) 0.0425(10) 0.0423(10) -0.0118(7) 0.0044(9) -0.0099(9)
O1 0.0770(14) 0.0297(9) 0.0429(10) 0.000 -0.0156(9) 0.000

loop_
_atom_type_symbol
_atom_type_description
_atom_type_scat_dispersion_real
_atom_type_scat_dispersion_imag
_atom_type_scat_source
C C 0.0033 0.0016 'International Tables Vol C Tables 4.2.6.8 and 6.1.1.4'
H H 0.0000 0.0000 'International Tables Vol C Tables 4.2.6.8 and 6.1.1.4'
N N 0.0061 0.0033 'International Tables Vol C Tables 4.2.6.8 and 6.1.1.4'
O O 0.0106 0.0060 'International Tables Vol C Tables 4.2.6.8 and 6.1.1.4'

loop_
_geom_angle_atom_site_label_1
_geom_angle_atom_site_label_2
_geom_angle_atom_site_label_3
_geom_angle
_geom_angle_site_symmetry_1
_geom_angle_site_symmetry_3
C10 N2 C2 125.99(13) . .
C10 N2 H2B 117.0 . .
C2 N2 H2B 117.0 . .
C1 N1 C8 117.77(14) . .
C3 C9 C8 119.02(14) . .
C3 C9 C4 122.72(15) . .
C8 C9 C4 118.26(16) . .
O1 C10 N2 124.50(9) . 3
O1 C10 N2 124.50(9) . .
N2 C10 N2 111.01(18) 3 .
C5 C4 C9 120.52(17) . .
C5 C4 H4A 119.7 . .
C9 C4 H4A 119.7 . .
N1 C8 C7 119.06(15) . .
N1 C8 C9 121.25(14) . .
C7 C8 C9 119.69(15) . .
C2 C3 C9 119.35(15) . .
C2 C3 H3A 120.3 . .
C9 C3 H3A 120.3 . .
C6 C7 C8 120.08(17) . .
C6 C7 H7A 120.0 . .
C8 C7 H7A 120.0 . .
C3 C2 N2 126.49(14) . .
C3 C2 C1 117.41(14) . .
N2 C2 C1 116.08(13) . .
N1 C1 C2 125.19(14) . .
N1 C1 H1A 117.4 . .
C2 C1 H1A 117.4 . .
C7 C6 C5 120.45(17) . .
C7 C6 H6A 119.8 . .
C5 C6 H6A 119.8 . .
C4 C5 C6 120.97(16) . .
C4 C5 H5A 119.5 . .
C6 C5 H5A 119.5 . .

loop_
_geom_bond_atom_site_label_1
_geom_bond_atom_site_label_2
_geom_bond_distance
_geom_bond_site_symmetry_2
N2 C10 1.3811(17) .
N2 C2 1.3979(19) .
N2 H2B 0.8600 .
N1 C1 1.311(2) .
N1 C8 1.371(2) .
C9 C3 1.410(2) .
C9 C8 1.417(2) .
C9 C4 1.421(2) .
C10 O1 1.212(3) .
C10 N2 1.3811(17) 3
C4 C5 1.355(2) .
C4 H4A 0.9300 .
C8 C7 1.410(2) .
C3 C2 1.371(2) .
C3 H3A 0.9300 .
C7 C6 1.366(2) .
C7 H7A 0.9300 .
C2 C1 1.422(2) .
C1 H1A 0.9300 .
C6 C5 1.398(3) .
C6 H6A 0.9300 .
C5 H5A 0.9300 .

loop_
_geom_hbond_atom_site_label_D
_geom_hbond_atom_site_label_H
_geom_hbond_atom_site_label_A
_geom_hbond_distance_DH
_geom_hbond_distance_HA
_geom_hbond_distance_DA
_geom_hbond_angle_DHA
_geom_hbond_site_symmetry_A
N2 H2B N1 0.86 2.23 2.9952(18) 148.0 2_554

loop_
_geom_torsion_atom_site_label_1
_geom_torsion_atom_site_label_2
_geom_torsion_atom_site_label_3
_geom_torsion_atom_site_label_4
_geom_torsion
_geom_torsion_site_symmetry_4
C2 N2 C10 O1 5.62(17) .
C2 N2 C10 N2 -174.38(17) 3
C3 C9 C4 C5 -178.85(16) .
C8 C9 C4 C5 0.8(3) .
C1 N1 C8 C7 -179.06(16) .
C1 N1 C8 C9 0.6(3) .
C3 C9 C8 N1 0.3(3) .
C4 C9 C8 N1 -179.35(15) .
C3 C9 C8 C7 179.97(15) .
C4 C9 C8 C7 0.3(3) .
C8 C9 C3 C2 -1.1(2) .
C4 C9 C3 C2 178.57(17) .
N1 C8 C7 C6 178.91(17) .
C9 C8 C7 C6 -0.7(3) .
C9 C3 C2 N2 179.54(15) .
C9 C3 C2 C1 0.9(2) .
C10 N2 C2 C3 6.8(3) .
C10 N2 C2 C1 -174.54(13) .
C8 N1 C1 C2 -0.7(3) .
C3 C2 C1 N1 0.0(3) .
N2 C2 C1 N1 -178.75(16) .
C8 C7 C6 C5 0.1(3) .
C9 C4 C5 C6 -1.5(3) .
C7 C6 C5 C4 1.0(3) .
